data_7705522
loop_
_publ_author_name
'Guo, Zhifang'
'Blair, Victoria L.'
'Deacon, Glen B.'
'Junk, Peter C.'

_publ_section_title
;
 Widely contrasting outcomes from the use of
 tris(pentafluorophenyl)bismuth or pentafluorophenylsilver as oxidants in
 the reactions of lanthanoid metals with
 <i>N</i>,<i>N</i>'-diarylformamidines.
;
_journal_issue 39
_journal_name_full 'Dalton transactions (Cambridge, England : 2003)'
_journal_page_first 13588
_journal_page_last 13600
_journal_paper_doi 10.1039/d0dt03044a
_journal_volume 49
_journal_year 2020
_chemical_formula_moiety 'C47 H37 F12 N6 O2 Tb, C4 H8 O'
_chemical_formula_sum 'C51 H45 F12 N6 O3 Tb'
_chemical_formula_weight 1176.85
_space_group_crystal_system triclinic
_space_group_IT_number 2
_space_group_name_Hall '-P 1'
_space_group_name_H-M_alt 'P -1'
_atom_sites_solution_hydrogens mixed
_audit_creation_date 2018-08-08
_audit_creation_method
;
Olex2 1.2
(compiled 2018.05.29 svn.r3508 for OlexSys, GUI svn.r5506)
;
_audit_update_record
;
2020-08-21 deposited with the CCDC.	2020-09-16 downloaded from the CCDC.
;
_cell_angle_alpha 85.87(3)
_cell_angle_beta 75.52(3)
_cell_angle_gamma 69.45(3)
_cell_formula_units_Z 4
_cell_length_a 13.510(3)
_cell_length_b 18.030(4)
_cell_length_c 22.570(5)
_cell_measurement_reflns_used 15932
_cell_measurement_temperature 100(2)
_cell_measurement_theta_max 26
_cell_measurement_theta_min 2
_cell_volume 4984(2)
_computing_cell_refinement 'XDS (Kabsch, 1993)'
_computing_data_collection 'BluIce (McPhillips, 2002)'
_computing_data_reduction 'XDS (Kabsch, 1993)'
_computing_molecular_graphics 'Olex2 (Dolomanov et al., 2009)'
_computing_publication_material 'Olex2 (Dolomanov et al., 2009)'
_computing_structure_refinement 'ShelXL (Sheldrick, 2015)'
_computing_structure_solution 'SHELXS-97 (Sheldrick, 1997)'
_diffrn_ambient_temperature 100(2)
_diffrn_measured_fraction_theta_full 0.982
_diffrn_measured_fraction_theta_max 0.978
_diffrn_measurement_device_type 'ADSC Quantum 210r'
_diffrn_measurement_method 'Phi Scan'
_diffrn_radiation_monochromator 'Silicon Double Crystal'
_diffrn_radiation_type Synchrotron
_diffrn_radiation_wavelength 0.71073
_diffrn_reflns_av_R_equivalents 0.0529
_diffrn_reflns_av_unetI/netI 0.0360
_diffrn_reflns_Laue_measured_fraction_full 0.982
_diffrn_reflns_Laue_measured_fraction_max 0.978
_diffrn_reflns_limit_h_max 16
_diffrn_reflns_limit_h_min -16
_diffrn_reflns_limit_k_max 22
_diffrn_reflns_limit_k_min -22
_diffrn_reflns_limit_l_max 28
_diffrn_reflns_limit_l_min -28
_diffrn_reflns_number 104447
_diffrn_reflns_point_group_measured_fraction_full 0.982
_diffrn_reflns_point_group_measured_fraction_max 0.978
_diffrn_reflns_theta_full 25.242
_diffrn_reflns_theta_max 26.372
_diffrn_reflns_theta_min 1.512
_diffrn_source 'MX1 Beamline Australian Synchrotron'
_exptl_absorpt_coefficient_mu 1.513
_exptl_absorpt_correction_type multi-scan
_exptl_absorpt_process_details 'XDS(Kabsch, 1993)'
_exptl_crystal_colour colourless
_exptl_crystal_colour_primary colourless
_exptl_crystal_density_diffrn 1.569
_exptl_crystal_density_method 'not measured'
_exptl_crystal_description prism
_exptl_crystal_F_000 2360
_exptl_crystal_size_max 0.18
_exptl_crystal_size_mid 0.16
_exptl_crystal_size_min 0.1
_exptl_transmission_factor_max 0.860
_exptl_transmission_factor_min 0.762
_refine_diff_density_max 1.993
_refine_diff_density_min -2.442
_refine_diff_density_rms 0.146
_refine_ls_extinction_method none
_refine_ls_goodness_of_fit_ref 1.054
_refine_ls_hydrogen_treatment mixed
_refine_ls_matrix_type full
_refine_ls_number_parameters 1359
_refine_ls_number_reflns 19931
_refine_ls_number_restraints 8
_refine_ls_restrained_S_all 1.054
_refine_ls_R_factor_all 0.0581
_refine_ls_R_factor_gt 0.0423
_refine_ls_shift/su_max 0.003
_refine_ls_shift/su_mean 0.000
_refine_ls_structure_factor_coef Fsqd
_refine_ls_weighting_details 'w=1/[\s^2^(Fo^2^)+(0.0708P)^2^+9.4240P] where P=(Fo^2^+2Fc^2^)/3'
_refine_ls_weighting_scheme calc
_refine_ls_wR_factor_gt 0.1107
_refine_ls_wR_factor_ref 0.1189
_reflns_Friedel_coverage 0.000
_reflns_number_gt 15922
_reflns_number_total 19931
_reflns_threshold_expression 'I > 2\s(I)'
_cod_data_source_file d0dt03044a2.cif
_cod_data_source_block m_a_CCDC1
_cod_depositor_comments 'Adding full bibliography for 7705503--7705523.cif.'
_cod_original_cell_volume 4983(2)
_cod_database_code 7705522
_shelx_shelxl_version_number 2018/3
_shelx_space_group_comment
;
The symmetry employed for this shelxl refinement is uniquely defined
by the following loop, which should always be used as a source of
symmetry information in preference to the above space-group names.
They are only intended as comments.
;
_shelx_estimated_absorpt_t_max 0.863
_shelx_estimated_absorpt_t_min 0.772
_olex2_refinement_description
;
1. Fixed Uiso
 At 1.2 times of:
  All C(H) groups, All C(H,H) groups
2. Rigid bond restraints
 F19, C81
 with sigma for 1-2 distances of 0.001 and sigma for 1-3 distances of 0.001
 C101, C100
 with sigma for 1-2 distances of 0.001 and sigma for 1-3 distances of 0.001
3. Uiso/Uaniso restraints and constraints
C101 \\sim C100: within 2A with sigma of 0.001 and sigma for terminal atoms of
0.001
4. Others
 Fixed Sof: O6(0.5) C54(0.5) H54A(0.5) H54B(0.5) C55(0.5) H55A(0.5) H55B(0.5)
 O3(0.5) C48(0.5) H48B(0.5) H48A(0.5) C49(0.5) H49A(0.5) H49B(0.5) C50(0.5)
 H50A(0.5) H50B(0.5) C53(0.5) H53A(0.5) H53B(0.5) C52(0.5) H52A(0.5) H52B(0.5)
 C1AA(0.5) H1AA(0.5) H1AB(0.5)
5.a Secondary CH2 refined with riding coordinates:
 C47(H47A,H47B), C99(H99A,H99B), C45(H45A,H45B), C40(H40A,H40B), C98(H98A,
 H98B), C44(H44A,H44B), C95(H95A,H95B), C43(H43A,H43B), C42(H42A,H42B),
 C97(H97A,H97B), C41(H41A,H41B), C96(H96A,H96B), C100(H10A,H10B), C102(H10C,
 H10D), C46(H46A,H46B), C105(H10G,H10H), C104(H10I,H10J), C106(H10K,H10L),
 C101(H10E,H10F), C107(H10M,H10N), C54(H54A,H54B), C55(H55A,H55B), C48(H48B,
 H48A), C49(H49A,H49B), C50(H50A,H50B), C53(H53A,H53B), C52(H52A,H52B),
 C1AA(H1AA,H1AB)
5.b Aromatic/amide H refined with riding coordinates:
 C33(H33), C62(H62), C20(H20), C7(H7), C88(H88), C93(H93), C17(H17), C25(H25),
 C65(H65), C92(H92), C57(H57), C71(H71), C91(H91), C75(H75), C58(H58), C12(H12),
  C23(H23), C70(H70), C66(H66), C36(H36), C72(H72), C37(H37), C10(H10),
 C67(H67), C11(H11), C15(H15), C38(H38), C16(H16), C59(H59), C86(H86), C30(H30),
  C28(H28), C29(H29), C85(H85), C84(H84), C2(H2), C4(H4), C80(H80), C0AA(H0AA),
 C79(H79), C78(H78)
;
_olex2_submission_special_instructions 'No special instructions were received'

loop_
_space_group_symop_operation_xyz
'x, y, z'
'-x, -y, -z'

loop_
_atom_site_label
_atom_site_type_symbol
_atom_site_fract_x
_atom_site_fract_y
_atom_site_fract_z
_atom_site_U_iso_or_equiv
_atom_site_adp_type
_atom_site_occupancy
_atom_site_site_symmetry_order
_atom_site_calc_flag
_atom_site_refinement_flags_posn
_atom_site_refinement_flags_adp
_atom_site_refinement_flags_occupancy
_atom_site_disorder_assembly
_atom_site_disorder_group
Tb1 Tb 0.68049(2) 0.62671(2) 0.77014(2) 0.01649(6) Uani 1 1 d . . . . .
Tb2 Tb 0.63001(2) 0.16694(2) 0.64878(2) 0.01652(6) Uani 1 1 d . . . . .
F13 F 0.3202(2) 0.29196(16) 0.67670(12) 0.0274(6) Uani 1 1 d . . . . .
F8 F 0.6878(2) 0.39330(16) 0.79827(12) 0.0256(6) Uani 1 1 d . . . . .
F16 F 0.7255(2) 0.04099(16) 0.48610(12) 0.0281(6) Uani 1 1 d . . . . .
F15 F 0.7275(2) 0.30119(16) 0.44947(12) 0.0286(6) Uani 1 1 d . . . . .
F7 F 0.9961(2) 0.42707(16) 0.66346(12) 0.0282(6) Uani 1 1 d . . . . .
F23 F 0.9586(2) 0.18791(17) 0.54891(13) 0.0326(6) Uani 1 1 d . . . . .
F10 F 0.8334(2) 0.57201(19) 0.96102(12) 0.0341(7) Uani 1 1 d . . . . .
F11 F 0.6831(3) 0.39876(17) 0.91928(13) 0.0354(7) Uani 1 1 d . . . . .
F6 F 0.5528(2) 0.69561(17) 0.61676(13) 0.0305(6) Uani 1 1 d . . . . .
F24 F 0.6379(2) 0.40290(16) 0.62273(12) 0.0295(6) Uani 1 1 d . . . . .
F21 F 0.9910(2) 0.08041(17) 0.68700(13) 0.0317(6) Uani 1 1 d . . . . .
F14 F 0.5250(2) 0.42148(16) 0.53550(12) 0.0304(6) Uani 1 1 d . . . . .
F5 F 0.9264(2) 0.54259(16) 0.56256(12) 0.0279(6) Uani 1 1 d . . . . .
F22 F 0.6517(2) 0.16629(18) 0.82997(12) 0.0328(7) Uani 1 1 d . . . . .
F9 F 0.9909(2) 0.52493(18) 0.74955(12) 0.0294(6) Uani 1 1 d . . . . .
F17 F 0.4936(2) 0.1022(2) 0.53576(13) 0.0405(8) Uani 1 1 d . . . . .
F4 F 0.6772(2) 0.79959(17) 0.64389(12) 0.0321(6) Uani 1 1 d . . . . .
F3 F 0.3502(2) 0.86289(18) 0.79691(13) 0.0347(7) Uani 1 1 d . . . . .
F1 F 0.7784(3) 0.72159(19) 0.90506(14) 0.0402(7) Uani 1 1 d . . . . .
F12 F 0.4222(2) 0.6405(2) 0.88369(14) 0.0414(8) Uani 1 1 d . . . . .
F20 F 0.8007(3) -0.02731(18) 0.72592(15) 0.0418(8) Uani 1 1 d . . . . .
O2 O 0.5157(2) 0.61390(18) 0.75406(14) 0.0212(6) Uani 1 1 d . . . . .
O4 O 0.5129(2) 0.25411(18) 0.73379(13) 0.0199(6) Uani 1 1 d . . . . .
F18 F 0.2781(3) 0.1357(2) 0.73765(15) 0.0500(9) Uani 1 1 d . . . . .
O5 O 0.7594(2) 0.04064(18) 0.60815(14) 0.0223(7) Uani 1 1 d . . . . .
F2 F 0.4020(3) 0.7894(2) 0.92767(16) 0.0554(10) Uani 1 1 d . . . . .
O1 O 0.8241(2) 0.67920(19) 0.72860(14) 0.0234(7) Uani 1 1 d . . . . .
F19 F 0.4309(3) 0.0650(2) 0.83457(15) 0.0551(9) Uani 1 1 d . U . . .
N8 N 0.6598(3) 0.1913(2) 0.53359(16) 0.0187(7) Uani 1 1 d . . . . .
N7 N 0.5174(3) 0.2793(2) 0.59770(16) 0.0184(7) Uani 1 1 d . . . . .
N4 N 0.7723(3) 0.4943(2) 0.72209(16) 0.0193(7) Uani 1 1 d . . . . .
N12 N 0.7521(3) 0.2441(2) 0.62990(16) 0.0213(8) Uani 1 1 d . . . . .
N6 N 0.8041(3) 0.5619(2) 0.83982(17) 0.0207(8) Uani 1 1 d . . . . .
N3 N 0.7276(3) 0.5924(2) 0.65511(16) 0.0198(8) Uani 1 1 d . . . . .
N5 N 0.6366(3) 0.5527(2) 0.86346(16) 0.0191(7) Uani 1 1 d . . . . .
N1 N 0.6133(3) 0.7333(2) 0.85051(16) 0.0214(8) Uani 1 1 d . . . . .
N11 N 0.7648(3) 0.1623(2) 0.70983(16) 0.0191(7) Uani 1 1 d . . . . .
N9 N 0.4848(3) 0.1116(2) 0.65797(16) 0.0205(8) Uani 1 1 d . . . . .
N2 N 0.5735(3) 0.7699(2) 0.75929(16) 0.0210(8) Uani 1 1 d . . . . .
C33 C 0.7321(4) 0.5344(3) 0.8773(2) 0.0209(9) Uani 1 1 d . . . . .
H33 H 0.748149 0.503522 0.911800 0.025 Uiso 1 1 calc R . . . .
N10 N 0.5871(3) 0.0678(2) 0.72663(17) 0.0246(8) Uani 1 1 d . . . . .
C61 C 0.4307(4) 0.3515(3) 0.60696(19) 0.0211(9) Uani 1 1 d . . . . .
C62 C 0.5766(4) 0.2592(3) 0.5412(2) 0.0203(9) Uani 1 1 d . . . . .
H62 H 0.560142 0.291908 0.507546 0.024 Uiso 1 1 calc R . . . .
C20 C 0.7790(3) 0.5171(3) 0.66413(19) 0.0191(9) Uani 1 1 d . . . . .
H20 H 0.819039 0.480850 0.630898 0.023 Uiso 1 1 calc R . . . .
C89 C 0.7948(4) 0.2926(3) 0.58713(19) 0.0209(9) Uani 1 1 d . . . . .
C56 C 0.3313(4) 0.3591(3) 0.6489(2) 0.0233(9) Uani 1 1 d . . . . .
C7 C 0.5595(4) 0.7889(3) 0.8170(2) 0.0220(9) Uani 1 1 d . . . . .
H7 H 0.513193 0.839712 0.833669 0.026 Uiso 1 1 calc R . . . .
C63 C 0.7239(3) 0.1717(3) 0.4734(2) 0.0208(9) Uani 1 1 d . . . . .
C94 C 0.7348(4) 0.3721(3) 0.5813(2) 0.0232(9) Uani 1 1 d . . . . .
C64 C 0.7606(4) 0.0946(3) 0.4500(2) 0.0217(9) Uani 1 1 d . . . . .
C74 C 0.3922(4) 0.1176(3) 0.6381(2) 0.0228(9) Uani 1 1 d . . . . .
C90 C 0.8956(4) 0.2658(3) 0.5454(2) 0.0247(10) Uani 1 1 d . . . . .
C19 C 0.7385(4) 0.6175(3) 0.59401(19) 0.0209(9) Uani 1 1 d . . . . .
C18 C 0.8355(4) 0.5944(3) 0.5479(2) 0.0233(9) Uani 1 1 d . . . . .
C69 C 0.3959(4) 0.1145(3) 0.5762(2) 0.0267(10) Uani 1 1 d . . . . .
C26 C 0.7969(4) 0.3682(3) 0.77491(19) 0.0218(9) Uani 1 1 d . . . . .
C13 C 0.5683(4) 0.8400(3) 0.6630(2) 0.0251(10) Uani 1 1 d . . . . .
C88 C 0.8054(3) 0.2098(3) 0.67172(19) 0.0197(9) Uani 1 1 d . . . . .
H88 H 0.869506 0.218573 0.674462 0.024 Uiso 1 1 calc R . . . .
C93 C 0.7689(4) 0.4209(3) 0.5376(2) 0.0287(11) Uani 1 1 d . . . . .
H93 H 0.723626 0.474364 0.534780 0.034 Uiso 1 1 calc R . . . .
C14 C 0.6506(4) 0.6721(3) 0.5753(2) 0.0268(10) Uani 1 1 d . . . . .
C34 C 0.9048(4) 0.5492(3) 0.8537(2) 0.0230(9) Uani 1 1 d . . . . .
C47 C 0.4148(4) 0.6771(3) 0.7472(2) 0.0261(10) Uani 1 1 d . . . . .
H47A H 0.431718 0.717615 0.718453 0.031 Uiso 1 1 calc R . . . .
H47B H 0.371803 0.703187 0.787183 0.031 Uiso 1 1 calc R . . . .
C17 C 0.8448(5) 0.6227(3) 0.4890(2) 0.0309(11) Uani 1 1 d . . . . .
H17 H 0.912205 0.604374 0.459304 0.037 Uiso 1 1 calc R . . . .
C25 C 0.8593(4) 0.2962(3) 0.7927(2) 0.0270(10) Uani 1 1 d . . . . .
H25 H 0.827177 0.265821 0.822231 0.032 Uiso 1 1 calc R . . . .
C68 C 0.7581(4) 0.2244(3) 0.4318(2) 0.0234(9) Uani 1 1 d . . . . .
C32 C 0.5581(4) 0.5212(3) 0.89721(19) 0.0222(9) Uani 1 1 d . . . . .
C65 C 0.8270(4) 0.0697(3) 0.3927(2) 0.0275(10) Uani 1 1 d . . . . .
H65 H 0.851297 0.015764 0.380247 0.033 Uiso 1 1 calc R . . . .
C92 C 0.8711(4) 0.3904(3) 0.4974(2) 0.0313(11) Uani 1 1 d . . . . .
H92 H 0.896789 0.423276 0.467290 0.038 Uiso 1 1 calc R . . . .
C21 C 0.8387(4) 0.4174(3) 0.73292(19) 0.0199(9) Uani 1 1 d . . . . .
C99 C 0.7355(4) -0.0317(3) 0.6041(2) 0.0251(10) Uani 1 1 d . . . . .
H99A H 0.677005 -0.021713 0.582348 0.030 Uiso 1 1 calc R . . . .
H99B H 0.712011 -0.051257 0.645484 0.030 Uiso 1 1 calc R . . . .
C35 C 0.9208(4) 0.5548(3) 0.9119(2) 0.0274(10) Uani 1 1 d . . . . .
C45 C 0.3915(4) 0.5527(3) 0.7461(2) 0.0296(11) Uani 1 1 d . . . . .
H45A H 0.353701 0.549954 0.789464 0.035 Uiso 1 1 calc R . . . .
H45B H 0.380728 0.514237 0.721388 0.035 Uiso 1 1 calc R . . . .
C82 C 0.8180(4) 0.1264(3) 0.7558(2) 0.0232(9) Uani 1 1 d . . . . .
C8 C 0.5171(4) 0.8278(3) 0.7225(2) 0.0233(9) Uani 1 1 d . . . . .
C60 C 0.4327(4) 0.4230(3) 0.5782(2) 0.0260(10) Uani 1 1 d . . . . .
C83 C 0.7618(4) 0.1275(3) 0.8160(2) 0.0281(10) Uani 1 1 d . . . . .
C31 C 0.5787(4) 0.4461(3) 0.9230(2) 0.0283(11) Uani 1 1 d . . . . .
C57 C 0.2436(4) 0.4282(3) 0.6620(2) 0.0261(10) Uani 1 1 d . . . . .
H57 H 0.178647 0.429361 0.691047 0.031 Uiso 1 1 calc R . . . .
C40 C 0.8338(5) 0.7460(4) 0.7561(3) 0.0409(14) Uani 1 1 d . . . . .
H40A H 0.852644 0.731191 0.795967 0.049 Uiso 1 1 calc R . . . .
H40B H 0.764158 0.791202 0.762739 0.049 Uiso 1 1 calc R . . . .
C22 C 0.9508(4) 0.3844(3) 0.7066(2) 0.0238(10) Uani 1 1 d . . . . .
C6 C 0.5934(4) 0.7524(3) 0.9127(2) 0.0277(10) Uani 1 1 d . . . . .
C87 C 0.9302(4) 0.0862(3) 0.7455(2) 0.0262(10) Uani 1 1 d . . . . .
C98 C 0.4288(4) 0.2403(3) 0.7838(2) 0.0231(9) Uani 1 1 d . . . . .
H98A H 0.461760 0.199218 0.811509 0.028 Uiso 1 1 calc R . . . .
H98B H 0.378091 0.223434 0.767706 0.028 Uiso 1 1 calc R . . . .
C71 C 0.2085(4) 0.1303(3) 0.5939(3) 0.0355(12) Uani 1 1 d . . . . .
H71 H 0.146805 0.134591 0.579124 0.043 Uiso 1 1 calc R . . . .
C44 C 0.5115(4) 0.5377(3) 0.7393(2) 0.0278(10) Uani 1 1 d . . . . .
H44A H 0.541242 0.496589 0.767955 0.033 Uiso 1 1 calc R . . . .
H44B H 0.553587 0.520434 0.697005 0.033 Uiso 1 1 calc R . . . .
C91 C 0.9351(4) 0.3121(3) 0.5016(2) 0.0318(11) Uani 1 1 d . . . . .
H91 H 1.005118 0.290729 0.474667 0.038 Uiso 1 1 calc R . . . .
C9 C 0.4067(4) 0.8724(3) 0.7395(2) 0.0272(10) Uani 1 1 d . . . . .
C75 C 0.5040(4) 0.0668(3) 0.7061(2) 0.0249(10) Uani 1 1 d . . . . .
H75 H 0.460683 0.035883 0.724607 0.030 Uiso 1 1 calc R . . . .
C24 C 0.9702(5) 0.2688(3) 0.7666(2) 0.0318(11) Uani 1 1 d . . . . .
C95 C 0.5318(4) 0.3253(3) 0.7471(2) 0.0263(10) Uani 1 1 d . . . . .
H95A H 0.508064 0.367494 0.717855 0.032 Uiso 1 1 calc R . . . .
H95B H 0.610046 0.313775 0.744465 0.032 Uiso 1 1 calc R . . . .
C43 C 0.9031(4) 0.6593(3) 0.6701(2) 0.0257(10) Uani 1 1 d . . . . .
H43A H 0.869097 0.683819 0.636165 0.031 Uiso 1 1 calc R . . . .
H43B H 0.934650 0.601142 0.663307 0.031 Uiso 1 1 calc R . . . .
C42 C 0.9899(4) 0.6925(3) 0.6748(2) 0.0299(11) Uani 1 1 d . . . . .
H42A H 1.043167 0.655630 0.696002 0.036 Uiso 1 1 calc R . . . .
H42B H 1.028891 0.704099 0.633877 0.036 Uiso 1 1 calc R . . . .
C58 C 0.2519(4) 0.4965(3) 0.6317(2) 0.0311(11) Uani 1 1 d . . . . .
H58 H 0.192193 0.544990 0.640066 0.037 Uiso 1 1 calc R . . . .
C12 C 0.5161(5) 0.8894(3) 0.6225(2) 0.0333(12) Uani 1 1 d . . . . .
H12 H 0.555071 0.895159 0.582152 0.040 Uiso 1 1 calc R . . . .
C23 C 1.0164(4) 0.3127(3) 0.7226(2) 0.0312(11) Uani 1 1 d . . . . .
H23 H 1.092209 0.293418 0.703939 0.037 Uiso 1 1 calc R . . . .
C70 C 0.3074(4) 0.1199(3) 0.5536(3) 0.0350(12) Uani 1 1 d . . . . .
H70 H 0.314936 0.116478 0.510836 0.042 Uiso 1 1 calc R . . . .
C97 C 0.3701(4) 0.3201(3) 0.8169(2) 0.0282(10) Uani 1 1 d . . . . .
H97A H 0.334658 0.313984 0.860086 0.034 Uiso 1 1 calc R . . . .
H97B H 0.314797 0.355669 0.796256 0.034 Uiso 1 1 calc R . . . .
C66 C 0.8580(4) 0.1255(3) 0.3533(2) 0.0317(11) Uani 1 1 d . . . . .
H66 H 0.903053 0.109898 0.313445 0.038 Uiso 1 1 calc R . . . .
C41 C 0.9222(4) 0.7678(3) 0.7123(3) 0.0388(13) Uani 1 1 d . . . . .
H41A H 0.966462 0.783698 0.734424 0.047 Uiso 1 1 calc R . . . .
H41B H 0.891499 0.811759 0.685872 0.047 Uiso 1 1 calc R . . . .
C96 C 0.4645(4) 0.3507(3) 0.8120(2) 0.0273(10) Uani 1 1 d . . . . .
H96A H 0.437877 0.409000 0.817384 0.033 Uiso 1 1 calc R . . . .
H96B H 0.506971 0.325796 0.842605 0.033 Uiso 1 1 calc R . . . .
C27 C 0.4483(4) 0.5658(3) 0.9048(2) 0.0318(11) Uani 1 1 d . . . . .
C36 C 1.0206(4) 0.5446(3) 0.9235(2) 0.0345(12) Uani 1 1 d . . . . .
H36 H 1.026733 0.548889 0.964053 0.041 Uiso 1 1 calc R . . . .
C72 C 0.1993(4) 0.1346(3) 0.6563(3) 0.0383(13) Uani 1 1 d . . . . .
H72 H 0.131631 0.141114 0.684754 0.046 Uiso 1 1 calc R . . . .
C39 C 0.9988(4) 0.5328(3) 0.8072(2) 0.0243(10) Uani 1 1 d . . . . .
C37 C 1.1119(4) 0.5280(3) 0.8745(2) 0.0362(12) Uani 1 1 d . . . . .
H37 H 1.181411 0.520567 0.881214 0.043 Uiso 1 1 calc R . . . .
C10 C 0.3503(4) 0.9230(3) 0.7008(3) 0.0323(11) Uani 1 1 d . . . . .
H10 H 0.274747 0.952129 0.714588 0.039 Uiso 1 1 calc R . . . .
C67 C 0.8225(4) 0.2034(3) 0.3728(2) 0.0290(11) Uani 1 1 d . . . . .
H67 H 0.841829 0.242126 0.346274 0.035 Uiso 1 1 calc R . . . .
C11 C 0.4056(5) 0.9305(3) 0.6419(3) 0.0354(12) Uani 1 1 d . . . . .
H11 H 0.367652 0.964000 0.614338 0.042 Uiso 1 1 calc R . . . .
C100 C 0.8402(5) -0.0913(4) 0.5690(4) 0.0565(14) Uani 1 1 d . U . . .
H10A H 0.853493 -0.143873 0.588361 0.068 Uiso 1 1 calc R . . . .
H10B H 0.837334 -0.096682 0.526179 0.068 Uiso 1 1 calc R . . . .
C15 C 0.6552(4) 0.7042(3) 0.5174(2) 0.0313(11) Uani 1 1 d . . . . .
H15 H 0.592685 0.742597 0.507606 0.038 Uiso 1 1 calc R . . . .
C38 C 1.1003(4) 0.5223(3) 0.8158(2) 0.0322(11) Uani 1 1 d . . . . .
H38 H 1.161675 0.511327 0.781845 0.039 Uiso 1 1 calc R . . . .
C102 C 0.8752(4) 0.0243(3) 0.5835(3) 0.0342(12) Uani 1 1 d . . . . .
H10C H 0.907188 0.039822 0.613476 0.041 Uiso 1 1 calc R . . . .
H10D H 0.888116 0.053951 0.545378 0.041 Uiso 1 1 calc R . . . .
C16 C 0.7540(5) 0.6784(3) 0.4741(2) 0.0329(12) Uani 1 1 d . . . . .
H16 H 0.759401 0.699157 0.434007 0.039 Uiso 1 1 calc R . . . .
C59 C 0.3478(4) 0.4940(3) 0.5890(2) 0.0310(11) Uani 1 1 d . . . . .
H59 H 0.354273 0.540322 0.568023 0.037 Uiso 1 1 calc R . . . .
C46 C 0.3522(4) 0.6360(3) 0.7220(3) 0.0328(11) Uani 1 1 d . . . . .
H46A H 0.272577 0.661794 0.737640 0.039 Uiso 1 1 calc R . . . .
H46B H 0.370344 0.635866 0.676743 0.039 Uiso 1 1 calc R . . . .
C1 C 0.6750(4) 0.7448(3) 0.9408(2) 0.0318(11) Uani 1 1 d . . . . .
C86 C 0.9827(4) 0.0519(3) 0.7909(3) 0.0356(12) Uani 1 1 d . . . . .
H86 H 1.059446 0.025986 0.781520 0.043 Uiso 1 1 calc R . . . .
C30 C 0.4979(5) 0.4165(4) 0.9515(2) 0.0425(15) Uani 1 1 d . . . . .
H30 H 0.516140 0.364757 0.967923 0.051 Uiso 1 1 calc R . . . .
C73 C 0.2897(4) 0.1293(3) 0.6764(2) 0.0323(11) Uani 1 1 d . . . . .
C28 C 0.3640(4) 0.5384(4) 0.9333(2) 0.0437(16) Uani 1 1 d . . . . .
H28 H 0.290155 0.571132 0.937076 0.052 Uiso 1 1 calc R . . . .
C29 C 0.3904(5) 0.4626(4) 0.9561(2) 0.0496(18) Uani 1 1 d . . . . .
H29 H 0.334309 0.442210 0.975035 0.060 Uiso 1 1 calc R . . . .
C85 C 0.9217(5) 0.0561(4) 0.8502(3) 0.0431(14) Uani 1 1 d . . . . .
H85 H 0.956535 0.033565 0.882166 0.052 Uiso 1 1 calc R . . . .
C76 C 0.6131(5) 0.0210(3) 0.7770(2) 0.0352(12) Uani 1 1 d . . . . .
C5 C 0.4885(5) 0.7798(3) 0.9517(2) 0.0414(14) Uani 1 1 d . . . . .
C84 C 0.8083(5) 0.0934(3) 0.8635(2) 0.0371(12) Uani 1 1 d . . . . .
H84 H 0.765004 0.095028 0.903983 0.045 Uiso 1 1 calc R . . . .
C77 C 0.7236(5) -0.0264(3) 0.7756(3) 0.0396(14) Uani 1 1 d . . . . .
C81 C 0.5367(6) 0.0194(4) 0.8310(3) 0.0483(13) Uani 1 1 d . U . . .
C105 C 0.1492(5) 0.7953(4) 0.8849(3) 0.0478(15) Uani 1 1 d . . . . .
H10G H 0.102594 0.828527 0.921346 0.057 Uiso 1 1 calc R . . . .
H10H H 0.226580 0.785904 0.883231 0.057 Uiso 1 1 calc R . . . .
C2 C 0.6597(6) 0.7622(3) 1.0021(3) 0.0488(16) Uani 1 1 d . . . . .
H2 H 0.719788 0.755496 1.019206 0.059 Uiso 1 1 calc R . . . .
O7 O 0.0391(6) 0.8061(4) 0.8174(3) 0.101(2) Uani 1 1 d . . . . .
C4 C 0.4689(6) 0.7985(4) 1.0125(3) 0.0562(18) Uani 1 1 d . . . . .
H4 H 0.396368 0.817562 1.037002 0.067 Uiso 1 1 calc R . . . .
C104 C 0.1190(6) 0.8327(4) 0.8270(3) 0.0561(17) Uani 1 1 d . . . . .
H10I H 0.090886 0.891147 0.831324 0.067 Uiso 1 1 calc R . . . .
H10J H 0.183601 0.817012 0.791985 0.067 Uiso 1 1 calc R . . . .
C106 C 0.1281(5) 0.7179(4) 0.8848(3) 0.0483(15) Uani 1 1 d . . . . .
H10K H 0.191775 0.676529 0.859960 0.058 Uiso 1 1 calc R . . . .
H10L H 0.110029 0.698604 0.926929 0.058 Uiso 1 1 calc R . . . .
C80 C 0.5655(7) -0.0265(4) 0.8818(3) 0.061(2) Uani 1 1 d . . . . .
H80 H 0.512192 -0.026941 0.918296 0.073 Uiso 1 1 calc R . . . .
C0AA C 0.5540(6) 0.7896(4) 1.0373(3) 0.0580(19) Uani 1 1 d . . . . .
H0AA H 0.540797 0.802380 1.079334 0.070 Uiso 1 1 calc R . . . .
C79 C 0.6733(7) -0.0701(4) 0.8761(3) 0.0584(19) Uani 1 1 d . . . . .
H79 H 0.693751 -0.101842 0.909461 0.070 Uiso 1 1 calc R . . . .
C78 C 0.7524(7) -0.0706(4) 0.8256(3) 0.0537(18) Uani 1 1 d . . . . .
H78 H 0.826436 -0.100597 0.824292 0.064 Uiso 1 1 calc R . . . .
C101 C 0.9232(5) -0.0607(4) 0.5712(4) 0.0575(14) Uani 1 1 d . U . . .
H10E H 0.978305 -0.071380 0.531632 0.069 Uiso 1 1 calc R . . . .
H10F H 0.959926 -0.087213 0.603744 0.069 Uiso 1 1 calc R . . . .
O6 O 0.0980(7) 0.0337(6) 1.0129(3) 0.049(2) Uani 0.5 1 d . . P . .
C107 C 0.0319(6) 0.7416(5) 0.8563(4) 0.069(2) Uani 1 1 d . . . . .
H10M H 0.034478 0.696796 0.832398 0.083 Uiso 1 1 calc R . . . .
H10N H -0.037119 0.757914 0.888365 0.083 Uiso 1 1 calc R . . . .
C54 C 0.2673(8) 0.0357(7) 0.9783(4) 0.033(2) Uani 0.5 1 d . . P . .
H54A H 0.314620 -0.005580 1.000291 0.040 Uiso 0.5 1 calc R . P . .
H54B H 0.303543 0.074465 0.961557 0.040 Uiso 0.5 1 calc R . P . .
C55 C 0.1625(8) 0.0737(6) 1.0174(4) 0.029(2) Uani 0.5 1 d . . P . .
H55A H 0.168316 0.073871 1.060281 0.035 Uiso 0.5 1 calc R . P . .
H55B H 0.131820 0.129249 1.004996 0.035 Uiso 0.5 1 calc R . P . .
O3 O 1.0636(8) 0.2013(5) 0.8940(4) 0.059(2) Uani 0.5 1 d . . P . .
C48 C 1.0725(10) 0.3238(7) 0.9159(7) 0.057(4) Uani 0.5 1 d . . P . .
H48B H 1.088562 0.366380 0.889362 0.068 Uiso 0.5 1 calc R . P . .
H48A H 1.094276 0.324440 0.954563 0.068 Uiso 0.5 1 calc R . P . .
C49 C 1.1279(10) 0.2470(6) 0.8851(6) 0.043(3) Uani 0.5 1 d . . P . .
H49A H 1.151895 0.254945 0.840703 0.051 Uiso 0.5 1 calc R . P . .
H49B H 1.193732 0.218606 0.900430 0.051 Uiso 0.5 1 calc R . P . .
C50 C 0.9542(10) 0.3335(8) 0.9281(6) 0.060(4) Uani 0.5 1 d . . P . .
H50A H 0.920856 0.361266 0.894685 0.071 Uiso 0.5 1 calc R . P . .
H50B H 0.911677 0.361055 0.967658 0.071 Uiso 0.5 1 calc R . P . .
C53 C 0.2419(9) 0.0000(7) 0.9288(5) 0.043(3) Uani 0.5 1 d . . P . .
H53A H 0.223990 0.038560 0.896191 0.051 Uiso 0.5 1 calc R . P . .
H53B H 0.303643 -0.047660 0.910380 0.051 Uiso 0.5 1 calc R . P . .
C52 C 0.1505(11) -0.0199(10) 0.9603(7) 0.070(5) Uani 0.5 1 d . . P . .
H52A H 0.173565 -0.075622 0.973690 0.083 Uiso 0.5 1 calc R . P . .
H52B H 0.100068 -0.013285 0.933585 0.083 Uiso 0.5 1 calc R . P . .
H24 H 1.011(5) 0.220(4) 0.778(3) 0.041(16) Uiso 1 1 d . . . . .
C1AA C 0.9678(10) 0.2460(7) 0.9298(5) 0.042(3) Uiso 0.5 1 d . . P . .
H1AA H 0.963060 0.227661 0.972443 0.050 Uiso 0.5 1 calc R . P . .
H1AB H 0.907537 0.239037 0.915971 0.050 Uiso 0.5 1 calc R . P . .

loop_
_atom_site_aniso_label
_atom_site_aniso_U_11
_atom_site_aniso_U_22
_atom_site_aniso_U_33
_atom_site_aniso_U_23
_atom_site_aniso_U_13
_atom_site_aniso_U_12
Tb1 0.01419(11) 0.01838(11) 0.01743(10) -0.00173(8) -0.00148(8) -0.00746(9)
Tb2 0.01452(11) 0.01664(11) 0.01917(11) -0.00240(8) -0.00275(8) -0.00668(9)
F13 0.0209(14) 0.0282(15) 0.0310(14) -0.0017(11) -0.0001(11) -0.0097(12)
F8 0.0218(14) 0.0306(15) 0.0262(13) -0.0021(11) -0.0018(11) -0.0135(12)
F16 0.0308(15) 0.0232(14) 0.0292(14) -0.0045(11) 0.0002(12) -0.0120(13)
F15 0.0311(15) 0.0256(15) 0.0299(14) -0.0043(11) -0.0007(12) -0.0144(13)
F7 0.0190(14) 0.0309(15) 0.0305(14) -0.0029(11) 0.0026(11) -0.0088(12)
F23 0.0248(15) 0.0338(17) 0.0339(15) -0.0036(12) 0.0004(12) -0.0079(13)
F10 0.0304(16) 0.057(2) 0.0216(13) 0.0004(13) -0.0032(12) -0.0252(15)
F11 0.0498(19) 0.0279(16) 0.0312(15) 0.0044(12) -0.0116(14) -0.0164(15)
F6 0.0234(15) 0.0324(16) 0.0357(15) 0.0032(12) -0.0075(12) -0.0099(13)
F24 0.0305(16) 0.0248(15) 0.0284(14) -0.0053(11) -0.0007(12) -0.0070(13)
F21 0.0159(14) 0.0359(17) 0.0370(16) -0.0052(13) 0.0015(12) -0.0055(13)
F14 0.0309(16) 0.0261(15) 0.0305(14) 0.0023(11) -0.0003(12) -0.0108(13)
F5 0.0215(14) 0.0312(15) 0.0278(14) -0.0023(11) 0.0005(11) -0.0089(12)
F22 0.0218(15) 0.0406(18) 0.0273(14) 0.0015(12) -0.0014(12) -0.0036(13)
F9 0.0208(14) 0.0440(17) 0.0227(13) -0.0089(12) -0.0023(11) -0.0103(13)
F17 0.0290(16) 0.075(2) 0.0277(15) 0.0061(15) -0.0050(12) -0.0332(17)
F4 0.0337(16) 0.0363(17) 0.0264(14) 0.0018(12) -0.0029(12) -0.0154(14)
F3 0.0218(15) 0.0363(17) 0.0399(16) 0.0029(13) -0.0026(13) -0.0064(13)
F1 0.0443(19) 0.0466(19) 0.0382(17) -0.0032(14) -0.0192(15) -0.0186(16)
F12 0.0253(16) 0.054(2) 0.0338(16) -0.0044(14) -0.0041(13) -0.0010(15)
F20 0.046(2) 0.0325(17) 0.0460(19) -0.0044(14) -0.0207(16) -0.0056(15)
O2 0.0157(15) 0.0190(16) 0.0308(17) -0.0028(13) -0.0066(13) -0.0071(13)
O4 0.0178(16) 0.0228(16) 0.0185(14) -0.0070(12) 0.0028(12) -0.0100(13)
F18 0.0344(18) 0.079(3) 0.0411(18) -0.0320(17) 0.0121(14) -0.0325(18)
O5 0.0176(16) 0.0181(16) 0.0309(17) -0.0066(13) -0.0038(13) -0.0060(13)
F2 0.0325(19) 0.070(3) 0.044(2) -0.0087(18) 0.0069(16) -0.0028(18)
O1 0.0191(16) 0.0278(18) 0.0225(15) -0.0062(13) 0.0032(13) -0.0117(14)
F19 0.074(2) 0.064(2) 0.0315(17) 0.0058(16) 0.0054(17) -0.041(2)
N8 0.0128(18) 0.0203(19) 0.0212(18) -0.0048(14) -0.0002(14) -0.0051(16)
N7 0.0140(18) 0.0175(19) 0.0218(18) -0.0027(14) -0.0021(14) -0.0041(15)
N4 0.0182(19) 0.0198(19) 0.0204(18) -0.0024(14) -0.0027(15) -0.0079(16)
N12 0.022(2) 0.023(2) 0.0219(18) -0.0017(15) -0.0038(15) -0.0118(17)
N6 0.0172(19) 0.022(2) 0.0248(19) -0.0021(15) -0.0059(15) -0.0082(16)
N3 0.0200(19) 0.022(2) 0.0200(18) -0.0005(14) -0.0025(15) -0.0114(16)
N5 0.0170(19) 0.023(2) 0.0189(17) -0.0001(14) -0.0028(14) -0.0107(16)
N1 0.022(2) 0.0187(19) 0.0206(18) -0.0026(14) -0.0025(15) -0.0054(16)
N11 0.0180(19) 0.0199(19) 0.0198(17) -0.0018(14) -0.0043(15) -0.0066(16)
N9 0.0191(19) 0.022(2) 0.0231(18) -0.0019(15) -0.0050(15) -0.0095(16)
N2 0.022(2) 0.0204(19) 0.0216(18) 0.0015(15) -0.0064(15) -0.0078(16)
C33 0.019(2) 0.022(2) 0.022(2) -0.0033(17) -0.0035(18) -0.0071(19)
N10 0.034(2) 0.020(2) 0.0233(19) 0.0029(15) -0.0099(17) -0.0120(18)
C61 0.021(2) 0.023(2) 0.020(2) -0.0033(17) -0.0057(18) -0.0074(19)
C62 0.019(2) 0.020(2) 0.024(2) -0.0009(17) -0.0048(18) -0.0080(19)
C20 0.014(2) 0.025(2) 0.019(2) -0.0049(17) 0.0002(16) -0.0084(19)
C89 0.023(2) 0.025(2) 0.019(2) -0.0011(17) -0.0056(18) -0.014(2)
C56 0.021(2) 0.025(2) 0.024(2) -0.0019(18) -0.0047(18) -0.009(2)
C7 0.019(2) 0.021(2) 0.026(2) -0.0046(18) -0.0010(18) -0.0087(19)
C63 0.012(2) 0.027(2) 0.024(2) -0.0053(18) -0.0027(17) -0.0074(19)
C94 0.024(2) 0.026(2) 0.023(2) -0.0053(18) -0.0037(19) -0.013(2)
C64 0.017(2) 0.022(2) 0.027(2) -0.0019(18) -0.0037(18) -0.0087(19)
C74 0.018(2) 0.014(2) 0.038(3) -0.0024(18) -0.0050(19) -0.0088(18)
C90 0.022(2) 0.027(3) 0.027(2) -0.0044(19) -0.0040(19) -0.011(2)
C19 0.023(2) 0.025(2) 0.020(2) -0.0018(17) -0.0062(18) -0.015(2)
C18 0.024(2) 0.024(2) 0.024(2) -0.0040(18) -0.0036(19) -0.011(2)
C69 0.019(2) 0.026(3) 0.037(3) 0.004(2) -0.005(2) -0.012(2)
C26 0.022(2) 0.024(2) 0.021(2) -0.0045(17) -0.0018(18) -0.011(2)
C13 0.028(3) 0.020(2) 0.030(2) -0.0022(18) -0.008(2) -0.011(2)
C88 0.015(2) 0.020(2) 0.023(2) -0.0069(17) 0.0009(17) -0.0067(18)
C93 0.041(3) 0.029(3) 0.027(2) 0.0017(19) -0.012(2) -0.022(2)
C14 0.027(3) 0.024(2) 0.033(2) 0.0003(19) -0.006(2) -0.016(2)
C34 0.022(2) 0.024(2) 0.023(2) -0.0014(18) -0.0052(19) -0.008(2)
C47 0.020(2) 0.024(2) 0.036(3) -0.002(2) -0.008(2) -0.006(2)
C17 0.044(3) 0.034(3) 0.021(2) -0.003(2) -0.003(2) -0.023(3)
C25 0.037(3) 0.022(2) 0.025(2) -0.0007(18) -0.009(2) -0.013(2)
C68 0.022(2) 0.021(2) 0.028(2) -0.0036(18) -0.0034(19) -0.010(2)
C32 0.020(2) 0.034(3) 0.017(2) -0.0033(18) -0.0013(17) -0.015(2)
C65 0.023(2) 0.029(3) 0.030(2) -0.013(2) -0.001(2) -0.010(2)
C92 0.038(3) 0.038(3) 0.027(2) 0.005(2) -0.008(2) -0.024(3)
C21 0.020(2) 0.021(2) 0.020(2) -0.0027(17) -0.0039(17) -0.0084(19)
C99 0.027(3) 0.016(2) 0.034(2) -0.0079(18) -0.007(2) -0.008(2)
C35 0.023(2) 0.037(3) 0.023(2) -0.001(2) -0.0043(19) -0.012(2)
C45 0.026(3) 0.031(3) 0.040(3) 0.001(2) -0.012(2) -0.018(2)
C82 0.022(2) 0.023(2) 0.027(2) -0.0012(18) -0.0089(19) -0.008(2)
C8 0.025(2) 0.019(2) 0.030(2) 0.0015(18) -0.0093(19) -0.010(2)
C60 0.026(3) 0.028(3) 0.023(2) 0.0002(19) -0.0037(19) -0.011(2)
C83 0.024(3) 0.027(3) 0.031(2) -0.002(2) -0.007(2) -0.006(2)
C31 0.038(3) 0.038(3) 0.016(2) -0.0030(19) -0.003(2) -0.024(2)
C57 0.015(2) 0.031(3) 0.027(2) -0.0098(19) -0.0042(19) 0.000(2)
C40 0.035(3) 0.052(4) 0.042(3) -0.025(3) 0.010(2) -0.031(3)
C22 0.024(2) 0.026(2) 0.024(2) -0.0040(18) -0.0029(19) -0.012(2)
C6 0.042(3) 0.017(2) 0.018(2) -0.0008(17) -0.003(2) -0.006(2)
C87 0.020(2) 0.028(3) 0.030(2) -0.0031(19) -0.0048(19) -0.008(2)
C98 0.021(2) 0.024(2) 0.023(2) -0.0007(18) 0.0007(18) -0.011(2)
C71 0.025(3) 0.023(3) 0.064(4) 0.001(2) -0.020(3) -0.008(2)
C44 0.020(2) 0.023(2) 0.042(3) -0.004(2) -0.006(2) -0.010(2)
C91 0.027(3) 0.049(3) 0.026(2) -0.001(2) -0.003(2) -0.023(3)
C9 0.028(3) 0.022(2) 0.035(3) 0.0028(19) -0.008(2) -0.012(2)
C75 0.030(3) 0.022(2) 0.025(2) -0.0019(18) 0.0004(19) -0.015(2)
C24 0.037(3) 0.021(3) 0.034(3) -0.002(2) -0.013(2) -0.003(2)
C95 0.028(3) 0.023(2) 0.028(2) -0.0063(19) 0.002(2) -0.014(2)
C43 0.021(2) 0.034(3) 0.022(2) -0.0058(19) 0.0030(18) -0.015(2)
C42 0.025(3) 0.038(3) 0.028(2) -0.008(2) 0.005(2) -0.018(2)
C58 0.026(3) 0.026(3) 0.032(3) -0.007(2) -0.010(2) 0.004(2)
C12 0.049(3) 0.031(3) 0.031(3) 0.008(2) -0.019(2) -0.023(3)
C23 0.025(3) 0.028(3) 0.035(3) -0.007(2) -0.006(2) -0.002(2)
C70 0.031(3) 0.038(3) 0.045(3) 0.010(2) -0.019(2) -0.019(2)
C97 0.023(3) 0.032(3) 0.025(2) -0.005(2) 0.0026(19) -0.008(2)
C66 0.024(3) 0.043(3) 0.028(2) -0.012(2) 0.003(2) -0.015(2)
C41 0.034(3) 0.038(3) 0.046(3) -0.012(2) 0.005(2) -0.022(3)
C96 0.032(3) 0.022(2) 0.025(2) -0.0089(18) 0.002(2) -0.009(2)
C27 0.026(3) 0.052(3) 0.020(2) -0.008(2) -0.002(2) -0.018(3)
C36 0.034(3) 0.045(3) 0.032(3) 0.001(2) -0.013(2) -0.018(3)
C72 0.021(3) 0.027(3) 0.065(4) -0.020(3) 0.004(2) -0.011(2)
C39 0.023(2) 0.028(3) 0.025(2) -0.0040(19) -0.0073(19) -0.012(2)
C37 0.024(3) 0.052(3) 0.042(3) -0.002(2) -0.014(2) -0.019(3)
C10 0.030(3) 0.018(2) 0.053(3) 0.002(2) -0.020(2) -0.008(2)
C67 0.026(3) 0.039(3) 0.026(2) -0.003(2) 0.0018(19) -0.021(2)
C11 0.052(3) 0.025(3) 0.047(3) 0.012(2) -0.032(3) -0.023(3)
C100 0.028(2) 0.038(3) 0.097(4) -0.029(2) 0.005(2) -0.011(2)
C15 0.039(3) 0.033(3) 0.034(3) 0.006(2) -0.020(2) -0.021(2)
C38 0.018(2) 0.043(3) 0.035(3) -0.006(2) -0.002(2) -0.012(2)
C102 0.016(2) 0.035(3) 0.052(3) -0.012(2) -0.001(2) -0.012(2)
C16 0.049(3) 0.040(3) 0.021(2) 0.004(2) -0.012(2) -0.027(3)
C59 0.036(3) 0.020(2) 0.031(3) -0.0017(19) -0.009(2) -0.001(2)
C46 0.026(3) 0.030(3) 0.048(3) 0.000(2) -0.017(2) -0.012(2)
C1 0.039(3) 0.024(3) 0.028(2) -0.002(2) -0.008(2) -0.006(2)
C86 0.021(3) 0.035(3) 0.045(3) 0.004(2) -0.013(2) -0.001(2)
C30 0.070(4) 0.055(4) 0.022(2) 0.000(2) -0.004(3) -0.050(4)
C73 0.021(3) 0.032(3) 0.044(3) -0.016(2) 0.003(2) -0.014(2)
C28 0.025(3) 0.089(5) 0.025(3) -0.019(3) 0.001(2) -0.031(3)
C29 0.059(4) 0.091(5) 0.021(3) -0.011(3) 0.005(3) -0.061(4)
C85 0.040(3) 0.046(4) 0.042(3) 0.010(3) -0.025(3) -0.005(3)
C76 0.062(4) 0.021(3) 0.030(3) 0.003(2) -0.018(3) -0.020(3)
C5 0.049(4) 0.031(3) 0.027(3) -0.002(2) 0.003(2) 0.000(3)
C84 0.037(3) 0.043(3) 0.025(2) 0.002(2) -0.008(2) -0.006(3)
C77 0.066(4) 0.017(2) 0.050(3) 0.006(2) -0.040(3) -0.015(3)
C81 0.085(3) 0.042(3) 0.035(3) 0.010(2) -0.020(3) -0.040(3)
C105 0.044(4) 0.050(4) 0.053(4) -0.005(3) -0.009(3) -0.021(3)
C2 0.080(5) 0.035(3) 0.035(3) -0.002(2) -0.028(3) -0.013(3)
O7 0.117(5) 0.089(4) 0.151(6) 0.053(4) -0.101(5) -0.062(4)
C4 0.066(5) 0.049(4) 0.030(3) -0.004(3) 0.003(3) 0.001(3)
C104 0.056(4) 0.041(4) 0.080(5) 0.013(3) -0.033(4) -0.018(3)
C106 0.052(4) 0.045(4) 0.051(4) 0.007(3) -0.011(3) -0.024(3)
C80 0.109(7) 0.054(4) 0.041(3) 0.006(3) -0.015(4) -0.055(5)
C0AA 0.088(6) 0.035(3) 0.028(3) -0.010(2) -0.004(3) 0.002(4)
C79 0.098(6) 0.036(4) 0.059(4) 0.012(3) -0.042(4) -0.031(4)
C78 0.094(6) 0.030(3) 0.049(4) 0.007(3) -0.039(4) -0.022(3)
C101 0.028(2) 0.039(3) 0.099(4) -0.030(2) 0.005(2) -0.012(2)
O6 0.041(5) 0.085(7) 0.026(4) 0.004(4) -0.002(3) -0.034(5)
C107 0.054(4) 0.054(5) 0.112(7) 0.014(4) -0.031(4) -0.028(4)
C54 0.025(5) 0.048(7) 0.024(5) -0.014(4) 0.001(4) -0.010(5)
C55 0.022(5) 0.035(6) 0.027(5) 0.004(4) -0.006(4) -0.007(4)
O3 0.082(7) 0.050(6) 0.058(6) 0.014(4) -0.037(5) -0.027(5)
C48 0.033(7) 0.038(7) 0.095(11) -0.037(7) 0.003(7) -0.013(6)
C49 0.042(7) 0.026(6) 0.068(8) 0.000(5) -0.033(6) -0.006(5)
C50 0.039(7) 0.062(9) 0.048(7) -0.031(6) -0.013(6) 0.027(6)
C53 0.032(6) 0.044(7) 0.040(6) -0.018(5) 0.007(5) -0.005(5)
C52 0.050(8) 0.082(11) 0.095(11) -0.042(9) -0.009(8) -0.042(8)

loop_
_atom_type_symbol
_atom_type_description
_atom_type_scat_dispersion_real
_atom_type_scat_dispersion_imag
_atom_type_scat_source
C C 0.0033 0.0016 'International Tables Vol C Tables 4.2.6.8 and 6.1.1.4'
H H 0.0000 0.0000 'International Tables Vol C Tables 4.2.6.8 and 6.1.1.4'
F F 0.0171 0.0103 'International Tables Vol C Tables 4.2.6.8 and 6.1.1.4'
N N 0.0061 0.0033 'International Tables Vol C Tables 4.2.6.8 and 6.1.1.4'
O O 0.0106 0.0060 'International Tables Vol C Tables 4.2.6.8 and 6.1.1.4'
Tb Tb -0.1723 4.1537 'International Tables Vol C Tables 4.2.6.8 and 6.1.1.4'

loop_
_geom_angle_atom_site_label_1
_geom_angle_atom_site_label_2
_geom_angle_atom_site_label_3
_geom_angle
_geom_angle_site_symmetry_1
_geom_angle_site_symmetry_3
_geom_angle_publ_flag
O2 Tb1 N4 84.99(11) . . ?
O2 Tb1 N6 134.26(11) . . ?
O2 Tb1 N3 75.74(11) . . ?
O2 Tb1 N5 82.01(11) . . ?
O2 Tb1 N1 104.44(12) . . ?
O2 Tb1 N2 80.43(11) . . ?
O2 Tb1 C33 108.07(11) . . ?
O2 Tb1 C20 81.15(11) . . ?
O2 Tb1 C7 90.86(11) . . ?
O1 Tb1 O2 144.36(11) . . ?
O1 Tb1 N4 97.59(11) . . ?
O1 Tb1 N6 80.71(12) . . ?
O1 Tb1 N3 77.62(11) . . ?
O1 Tb1 N5 133.62(11) . . ?
O1 Tb1 N1 85.69(11) . . ?
O1 Tb1 N2 78.75(12) . . ?
O1 Tb1 C33 107.41(12) . . ?
O1 Tb1 C20 85.53(11) . . ?
O1 Tb1 C7 83.29(12) . . ?
N4 Tb1 N6 79.71(12) . . ?
N4 Tb1 N3 53.22(12) . . ?
N4 Tb1 N5 83.97(12) . . ?
N4 Tb1 N1 158.95(12) . . ?
N4 Tb1 N2 147.61(12) . . ?
N4 Tb1 C33 80.53(12) . . ?
N4 Tb1 C20 26.75(12) . . ?
N4 Tb1 C7 174.04(12) . . ?
N6 Tb1 N3 123.83(12) . . ?
N6 Tb1 C33 27.02(12) . . ?
N6 Tb1 C20 101.21(12) . . ?
N6 Tb1 C7 106.25(12) . . ?
N3 Tb1 C33 133.49(12) . . ?
N3 Tb1 C20 26.60(12) . . ?
N3 Tb1 C7 121.55(12) . . ?
N5 Tb1 N6 53.80(12) . . ?
N5 Tb1 N3 132.66(11) . . ?
N5 Tb1 N1 78.90(12) . . ?
N5 Tb1 N2 121.94(12) . . ?
N5 Tb1 C33 26.78(12) . . ?
N5 Tb1 C20 109.49(12) . . ?
N5 Tb1 C7 99.73(13) . . ?
N1 Tb1 N6 80.33(12) . . ?
N1 Tb1 N3 146.93(12) . . ?
N1 Tb1 N2 53.43(12) . . ?
N1 Tb1 C33 78.66(12) . . ?
N1 Tb1 C20 170.72(12) . . ?
N1 Tb1 C7 26.83(12) . . ?
N2 Tb1 N6 130.25(12) . . ?
N2 Tb1 N3 94.99(12) . . ?
N2 Tb1 C33 131.52(12) . . ?
N2 Tb1 C20 121.56(12) . . ?
N2 Tb1 C7 26.74(12) . . ?
C33 Tb1 C20 106.92(12) . . ?
C33 Tb1 C7 104.88(13) . . ?
C7 Tb1 C20 148.15(12) . . ?
O4 Tb2 N8 129.98(11) . . ?
O4 Tb2 N7 77.53(11) . . ?
O4 Tb2 N12 89.99(11) . . ?
O4 Tb2 N11 79.07(11) . . ?
O4 Tb2 N9 87.40(11) . . ?
O4 Tb2 N10 79.31(12) . . ?
O4 Tb2 C62 103.50(12) . . ?
O4 Tb2 C88 86.45(11) . . ?
O4 Tb2 C75 82.11(11) . . ?
O5 Tb2 O4 151.29(11) . . ?
O5 Tb2 N8 78.71(12) . . ?
O5 Tb2 N7 130.36(11) . . ?
O5 Tb2 N12 99.23(12) . . ?
O5 Tb2 N11 84.62(11) . . ?
O5 Tb2 N9 88.25(11) . . ?
O5 Tb2 N10 75.29(12) . . ?
O5 Tb2 C62 105.02(12) . . ?
O5 Tb2 C88 89.72(11) . . ?
O5 Tb2 C75 81.28(12) . . ?
N8 Tb2 C62 26.80(12) . . ?
N8 Tb2 C88 99.26(12) . . ?
N8 Tb2 C75 119.99(12) . . ?
N7 Tb2 N8 53.32(12) . . ?
N7 Tb2 N11 130.27(12) . . ?
N7 Tb2 N10 133.68(12) . . ?
N7 Tb2 C62 26.56(12) . . ?
N7 Tb2 C88 108.11(12) . . ?
N7 Tb2 C75 109.94(13) . . ?
N12 Tb2 N8 76.69(12) . . ?
N12 Tb2 N7 83.00(12) . . ?
N12 Tb2 N11 53.75(12) . . ?
N12 Tb2 N9 168.62(13) . . ?
N12 Tb2 N10 136.49(12) . . ?
N12 Tb2 C62 77.58(12) . . ?
N12 Tb2 C88 26.82(12) . . ?
N12 Tb2 C75 162.77(13) . . ?
N11 Tb2 N8 123.96(11) . . ?
N11 Tb2 N10 82.76(12) . . ?
N11 Tb2 C62 131.34(12) . . ?
N11 Tb2 C88 27.17(12) . . ?
N11 Tb2 C75 109.45(13) . . ?
N9 Tb2 N8 96.58(12) . . ?
N9 Tb2 N7 85.62(12) . . ?
N9 Tb2 N11 136.18(12) . . ?
N9 Tb2 N10 53.69(12) . . ?
N9 Tb2 C62 92.25(12) . . ?
N9 Tb2 C88 163.32(12) . . ?
N9 Tb2 C75 26.85(13) . . ?
N10 Tb2 N8 140.41(12) . . ?
N10 Tb2 C62 145.89(12) . . ?
N10 Tb2 C88 109.85(13) . . ?
N10 Tb2 C75 26.85(13) . . ?
C88 Tb2 C62 104.26(12) . . ?
C88 Tb2 C75 136.61(13) . . ?
C75 Tb2 C62 119.09(13) . . ?
C47 O2 Tb1 128.5(2) . . ?
C44 O2 Tb1 121.9(3) . . ?
C44 O2 C47 109.0(3) . . ?
C98 O4 Tb2 128.2(2) . . ?
C95 O4 Tb2 121.4(2) . . ?
C95 O4 C98 109.7(3) . . ?
C99 O5 Tb2 126.3(3) . . ?
C102 O5 Tb2 124.8(3) . . ?
C102 O5 C99 108.9(3) . . ?
C40 O1 Tb1 123.1(3) . . ?
C43 O1 Tb1 127.4(2) . . ?
C43 O1 C40 109.0(3) . . ?
C62 N8 Tb2 92.7(3) . . ?
C62 N8 C63 116.4(4) . . ?
C63 N8 Tb2 150.3(3) . . ?
C61 N7 Tb2 144.9(3) . . ?
C62 N7 Tb2 96.7(3) . . ?
C62 N7 C61 118.0(4) . . ?
C20 N4 Tb1 97.2(3) . . ?
C20 N4 C21 117.8(4) . . ?
C21 N4 Tb1 141.5(3) . . ?
C89 N12 Tb2 143.8(3) . . ?
C88 N12 Tb2 96.1(3) . . ?
C88 N12 C89 118.1(4) . . ?
C33 N6 Tb1 94.0(3) . . ?
C33 N6 C34 119.3(4) . . ?
C34 N6 Tb1 146.6(3) . . ?
C20 N3 Tb1 92.1(3) . . ?
C20 N3 C19 117.0(4) . . ?
C19 N3 Tb1 149.4(3) . . ?
C33 N5 Tb1 96.1(3) . . ?
C33 N5 C32 120.4(4) . . ?
C32 N5 Tb1 142.9(3) . . ?
C7 N1 Tb1 94.7(3) . . ?
C7 N1 C6 116.3(4) . . ?
C6 N1 Tb1 147.2(3) . . ?
C88 N11 Tb2 92.8(3) . . ?
C88 N11 C82 117.9(4) . . ?
C82 N11 Tb2 148.4(3) . . ?
C74 N9 Tb2 144.8(3) . . ?
C75 N9 Tb2 96.6(3) . . ?
C75 N9 C74 117.9(4) . . ?
C7 N2 Tb1 94.7(3) . . ?
C7 N2 C8 117.8(4) . . ?
C8 N2 Tb1 146.7(3) . . ?
N6 C33 Tb1 58.9(2) . . ?
N5 C33 Tb1 57.1(2) . . ?
N5 C33 N6 116.0(4) . . ?
C75 N10 Tb2 93.5(3) . . ?
C75 N10 C76 119.2(4) . . ?
C76 N10 Tb2 147.2(3) . . ?
N7 C61 C56 121.4(4) . . ?
N7 C61 C60 125.5(4) . . ?
C56 C61 C60 113.1(4) . . ?
N8 C62 Tb2 60.5(2) . . ?
N7 C62 Tb2 56.8(2) . . ?
N7 C62 N8 117.1(4) . . ?
N4 C20 Tb1 56.0(2) . . ?
N3 C20 Tb1 61.3(2) . . ?
N3 C20 N4 116.9(4) . . ?
C94 C89 N12 121.4(4) . . ?
C90 C89 N12 124.3(4) . . ?
C90 C89 C94 114.2(4) . . ?
F13 C56 C61 117.1(4) . . ?
F13 C56 C57 117.9(4) . . ?
C57 C56 C61 125.0(4) . . ?
N1 C7 Tb1 58.5(2) . . ?
N2 C7 Tb1 58.6(2) . . ?
N2 C7 N1 116.6(4) . . ?
C64 C63 N8 121.2(4) . . ?
C64 C63 C68 113.4(4) . . ?
C68 C63 N8 125.4(4) . . ?
F24 C94 C89 117.1(4) . . ?
F24 C94 C93 118.8(4) . . ?
C93 C94 C89 124.2(4) . . ?
F16 C64 C63 117.1(4) . . ?
F16 C64 C65 118.0(4) . . ?
C65 C64 C63 125.0(4) . . ?
C69 C74 N9 121.2(4) . . ?
C73 C74 N9 124.7(4) . . ?
C73 C74 C69 114.1(4) . . ?
F23 C90 C89 117.0(4) . . ?
F23 C90 C91 118.6(4) . . ?
C91 C90 C89 124.3(5) . . ?
C18 C19 N3 125.3(4) . . ?
C14 C19 N3 120.7(4) . . ?
C14 C19 C18 113.9(4) . . ?
F5 C18 C19 117.9(4) . . ?
F5 C18 C17 118.0(4) . . ?
C17 C18 C19 124.1(5) . . ?
F17 C69 C74 117.7(4) . . ?
F17 C69 C70 118.3(5) . . ?
C70 C69 C74 124.0(5) . . ?
F8 C26 C25 118.5(4) . . ?
F8 C26 C21 117.3(4) . . ?
C25 C26 C21 124.1(4) . . ?
F4 C13 C8 117.3(4) . . ?
F4 C13 C12 118.4(4) . . ?
C12 C13 C8 124.3(5) . . ?
N12 C88 Tb2 57.1(2) . . ?
N12 C88 N11 116.4(4) . . ?
N11 C88 Tb2 60.1(2) . . ?
C94 C93 C92 118.6(5) . . ?
F6 C14 C19 117.5(4) . . ?
F6 C14 C15 117.7(4) . . ?
C15 C14 C19 124.8(5) . . ?
C35 C34 N6 126.0(4) . . ?
C39 C34 N6 120.0(4) . . ?
C39 C34 C35 114.0(4) . . ?
O2 C47 C46 105.5(4) . . ?
C18 C17 C16 118.6(5) . . ?
C26 C25 C24 118.5(5) . . ?
F15 C68 C63 118.8(4) . . ?
F15 C68 C67 116.9(4) . . ?
C67 C68 C63 124.3(4) . . ?
C31 C32 N5 126.3(4) . . ?
C27 C32 N5 119.1(4) . . ?
C27 C32 C31 114.6(4) . . ?
C64 C65 C66 118.7(4) . . ?
C91 C92 C93 119.8(5) . . ?
C26 C21 N4 121.1(4) . . ?
C26 C21 C22 114.1(4) . . ?
C22 C21 N4 124.7(4) . . ?
O5 C99 C100 105.9(4) . . ?
F10 C35 C34 119.0(4) . . ?
F10 C35 C36 116.7(4) . . ?
C36 C35 C34 124.3(5) . . ?
C44 C45 C46 102.1(4) . . ?
C83 C82 N11 121.7(4) . . ?
C83 C82 C87 114.2(4) . . ?
C87 C82 N11 124.1(4) . . ?
C13 C8 N2 121.0(4) . . ?
C13 C8 C9 114.2(4) . . ?
C9 C8 N2 124.5(4) . . ?
F14 C60 C61 117.7(4) . . ?
F14 C60 C59 117.5(4) . . ?
C59 C60 C61 124.8(4) . . ?
F22 C83 C82 117.8(4) . . ?
F22 C83 C84 117.3(4) . . ?
C84 C83 C82 124.9(5) . . ?
F11 C31 C32 119.1(4) . . ?
F11 C31 C30 117.5(5) . . ?
C30 C31 C32 123.4(5) . . ?
C56 C57 C58 118.5(4) . . ?
O1 C40 C41 106.7(4) . . ?
F7 C22 C21 117.5(4) . . ?
F7 C22 C23 118.7(4) . . ?
C23 C22 C21 123.8(4) . . ?
N1 C6 C5 123.3(5) . . ?
C1 C6 N1 122.7(5) . . ?
C1 C6 C5 114.0(5) . . ?
F21 C87 C82 117.8(4) . . ?
F21 C87 C86 118.1(4) . . ?
C86 C87 C82 124.1(5) . . ?
O4 C98 C97 104.3(3) . . ?
C70 C71 C72 119.6(5) . . ?
O2 C44 C45 104.6(4) . . ?
C90 C91 C92 118.8(5) . . ?
F3 C9 C8 117.9(4) . . ?
F3 C9 C10 118.2(5) . . ?
C10 C9 C8 123.9(5) . . ?
N9 C75 Tb2 56.5(2) . . ?
N10 C75 Tb2 59.6(2) . . ?
N10 C75 N9 116.1(4) . . ?
C25 C24 C23 120.4(5) . . ?
O4 C95 C96 105.6(3) . . ?
O1 C43 C42 104.6(3) . . ?
C41 C42 C43 101.7(4) . . ?
C57 C58 C59 120.1(5) . . ?
C13 C12 C11 118.4(5) . . ?
C22 C23 C24 118.8(5) . . ?
C71 C70 C69 119.2(5) . . ?
C98 C97 C96 101.6(4) . . ?
C67 C66 C65 119.6(4) . . ?
C40 C41 C42 103.9(4) . . ?
C95 C96 C97 102.1(4) . . ?
F12 C27 C32 117.8(4) . . ?
F12 C27 C28 118.2(5) . . ?
C32 C27 C28 124.0(5) . . ?
C35 C36 C37 118.6(5) . . ?
C73 C72 C71 118.9(5) . . ?
F9 C39 C34 117.9(4) . . ?
F9 C39 C38 117.7(4) . . ?
C38 C39 C34 124.4(4) . . ?
C38 C37 C36 119.3(4) . . ?
C11 C10 C9 118.7(5) . . ?
C66 C67 C68 119.0(5) . . ?
C10 C11 C12 120.4(5) . . ?
C101 C100 C99 105.2(5) . . ?
C14 C15 C16 118.0(5) . . ?
C39 C38 C37 119.3(5) . . ?
O5 C102 C101 105.9(4) . . ?
C17 C16 C15 120.5(5) . . ?
C60 C59 C58 118.4(5) . . ?
C45 C46 C47 102.6(4) . . ?
F1 C1 C6 117.1(4) . . ?
F1 C1 C2 117.9(5) . . ?
C6 C1 C2 124.9(5) . . ?
C85 C86 C87 118.6(5) . . ?
C31 C30 C29 119.5(6) . . ?
F18 C73 C74 117.9(4) . . ?
F18 C73 C72 117.9(5) . . ?
C72 C73 C74 124.2(5) . . ?
C29 C28 C27 118.4(6) . . ?
C30 C29 C28 120.1(5) . . ?
C86 C85 C84 120.3(5) . . ?
N10 C76 C77 120.3(5) . . ?
C81 C76 N10 123.7(6) . . ?
C81 C76 C77 116.0(5) . . ?
F2 C5 C6 118.1(5) . . ?
F2 C5 C4 118.5(6) . . ?
C4 C5 C6 123.4(6) . . ?
C83 C84 C85 117.8(5) . . ?
F20 C77 C76 119.3(4) . . ?
F20 C77 C78 119.1(6) . . ?
C78 C77 C76 121.6(6) . . ?
F19 C81 C76 117.8(5) . . ?
F19 C81 C80 119.6(6) . . ?
C76 C81 C80 122.6(7) . . ?
C104 C105 C106 101.8(5) . . ?
C0AA C2 C1 117.6(6) . . ?
C104 O7 C107 110.3(5) . . ?
C0AA C4 C5 119.4(6) . . ?
O7 C104 C105 107.2(6) . . ?
C107 C106 C105 102.1(5) . . ?
C79 C80 C81 117.1(7) . . ?
C4 C0AA C2 120.8(6) . . ?
C78 C79 C80 123.7(6) . . ?
C79 C78 C77 118.9(7) . . ?
C100 C101 C102 109.7(5) . . ?
C55 O6 C52 108.8(8) . . ?
O7 C107 C106 106.4(5) . . ?
C55 C54 C53 103.0(8) . . ?
O6 C55 C54 108.1(9) . . ?
C1AA O3 C49 104.9(10) . . ?
C49 C48 C50 103.6(10) . . ?
O3 C49 C48 112.7(11) . . ?
C48 C50 C1AA 97.7(9) . . ?
C52 C53 C54 102.6(9) . . ?
C53 C52 O6 106.1(9) . . ?
O3 C1AA C50 112.3(10) . . ?

loop_
_geom_bond_atom_site_label_1
_geom_bond_atom_site_label_2
_geom_bond_distance
_geom_bond_site_symmetry_2
_geom_bond_publ_flag
Tb1 O2 2.432(3) . ?
Tb1 O1 2.407(3) . ?
Tb1 N4 2.457(4) . ?
Tb1 N6 2.511(4) . ?
Tb1 N3 2.580(4) . ?
Tb1 N5 2.468(4) . ?
Tb1 N1 2.503(4) . ?
Tb1 N2 2.506(4) . ?
Tb1 C33 2.924(5) . ?
Tb1 C20 2.940(4) . ?
Tb1 C7 2.926(5) . ?
Tb2 O4 2.414(3) . ?
Tb2 O5 2.406(3) . ?
Tb2 N8 2.559(4) . ?
Tb2 N7 2.474(4) . ?
Tb2 N12 2.452(4) . ?
Tb2 N11 2.521(4) . ?
Tb2 N9 2.456(4) . ?
Tb2 N10 2.527(4) . ?
Tb2 C62 2.938(5) . ?
Tb2 C88 2.905(4) . ?
Tb2 C75 2.924(4) . ?
F13 C56 1.362(5) . ?
F8 C26 1.354(5) . ?
F16 C64 1.355(5) . ?
F15 C68 1.357(5) . ?
F7 C22 1.357(5) . ?
F23 C90 1.372(6) . ?
F10 C35 1.362(5) . ?
F11 C31 1.353(6) . ?
F6 C14 1.359(6) . ?
F24 C94 1.360(5) . ?
F21 C87 1.359(5) . ?
F14 C60 1.364(5) . ?
F5 C18 1.359(5) . ?
F22 C83 1.367(6) . ?
F9 C39 1.353(5) . ?
F17 C69 1.358(5) . ?
F4 C13 1.363(6) . ?
F3 C9 1.362(6) . ?
F1 C1 1.361(6) . ?
F12 C27 1.352(6) . ?
F20 C77 1.323(7) . ?
O2 C47 1.474(5) . ?
O2 C44 1.460(5) . ?
O4 C98 1.464(5) . ?
O4 C95 1.459(5) . ?
F18 C73 1.360(6) . ?
O5 C99 1.463(5) . ?
O5 C102 1.453(5) . ?
F2 C5 1.359(7) . ?
O1 C40 1.452(6) . ?
O1 C43 1.451(5) . ?
F19 C81 1.362(8) . ?
N8 C62 1.327(6) . ?
N8 C63 1.410(5) . ?
N7 C61 1.399(6) . ?
N7 C62 1.323(5) . ?
N4 C20 1.334(5) . ?
N4 C21 1.405(6) . ?
N12 C89 1.408(6) . ?
N12 C88 1.318(6) . ?
N6 C33 1.332(6) . ?
N6 C34 1.409(6) . ?
N3 C20 1.317(6) . ?
N3 C19 1.408(5) . ?
N5 C33 1.325(6) . ?
N5 C32 1.410(5) . ?
N1 C7 1.325(6) . ?
N1 C6 1.405(6) . ?
N11 C88 1.328(6) . ?
N11 C82 1.401(6) . ?
N9 C74 1.398(6) . ?
N9 C75 1.329(6) . ?
N2 C7 1.321(6) . ?
N2 C8 1.412(6) . ?
N10 C75 1.323(6) . ?
N10 C76 1.408(6) . ?
C61 C56 1.403(6) . ?
C61 C60 1.408(6) . ?
C89 C94 1.393(7) . ?
C89 C90 1.391(6) . ?
C56 C57 1.373(7) . ?
C63 C64 1.396(6) . ?
C63 C68 1.400(6) . ?
C94 C93 1.376(6) . ?
C64 C65 1.377(6) . ?
C74 C69 1.391(7) . ?
C74 C73 1.389(7) . ?
C90 C91 1.375(7) . ?
C19 C18 1.404(6) . ?
C19 C14 1.389(7) . ?
C18 C17 1.380(6) . ?
C69 C70 1.383(7) . ?
C26 C25 1.372(7) . ?
C26 C21 1.402(6) . ?
C13 C8 1.389(6) . ?
C13 C12 1.375(7) . ?
C93 C92 1.394(7) . ?
C14 C15 1.385(7) . ?
C34 C35 1.400(6) . ?
C34 C39 1.384(6) . ?
C47 C46 1.527(6) . ?
C17 C16 1.385(8) . ?
C25 C24 1.384(7) . ?
C68 C67 1.392(6) . ?
C32 C31 1.396(7) . ?
C32 C27 1.389(7) . ?
C65 C66 1.400(7) . ?
C92 C91 1.383(8) . ?
C21 C22 1.403(6) . ?
C99 C100 1.509(7) . ?
C35 C36 1.385(7) . ?
C45 C44 1.517(6) . ?
C45 C46 1.517(7) . ?
C82 C83 1.379(7) . ?
C82 C87 1.397(6) . ?
C8 C9 1.391(7) . ?
C60 C59 1.374(7) . ?
C83 C84 1.375(7) . ?
C31 C30 1.379(7) . ?
C57 C58 1.390(7) . ?
C40 C41 1.498(7) . ?
C22 C23 1.369(7) . ?
C6 C1 1.367(7) . ?
C6 C5 1.405(8) . ?
C87 C86 1.379(7) . ?
C98 C97 1.521(6) . ?
C71 C70 1.374(8) . ?
C71 C72 1.389(8) . ?
C9 C10 1.381(7) . ?
C24 C23 1.389(7) . ?
C95 C96 1.523(6) . ?
C43 C42 1.519(6) . ?
C42 C41 1.518(7) . ?
C58 C59 1.397(7) . ?
C12 C11 1.383(8) . ?
C97 C96 1.537(7) . ?
C66 C67 1.381(7) . ?
C27 C28 1.392(7) . ?
C36 C37 1.393(8) . ?
C72 C73 1.377(7) . ?
C39 C38 1.379(6) . ?
C37 C38 1.388(7) . ?
C10 C11 1.376(8) . ?
C100 C101 1.425(8) . ?
C15 C16 1.389(7) . ?
C102 C101 1.457(8) . ?
C1 C2 1.390(7) . ?
C86 C85 1.375(8) . ?
C30 C29 1.379(9) . ?
C28 C29 1.382(10) . ?
C85 C84 1.402(8) . ?
C76 C77 1.430(8) . ?
C76 C81 1.391(8) . ?
C5 C4 1.376(8) . ?
C77 C78 1.389(8) . ?
C81 C80 1.419(9) . ?
C105 C104 1.507(9) . ?
C105 C106 1.519(8) . ?
C2 C0AA 1.382(10) . ?
O7 C104 1.391(8) . ?
O7 C107 1.421(9) . ?
C4 C0AA 1.357(10) . ?
C106 C107 1.509(9) . ?
C80 C79 1.369(11) . ?
C79 C78 1.351(10) . ?
O6 C55 1.337(13) . ?
O6 C52 1.453(15) . ?
C54 C55 1.427(13) . ?
C54 C53 1.495(14) . ?
O3 C49 1.367(14) . ?
O3 C1AA 1.347(15) . ?
C48 C49 1.453(15) . ?
C48 C50 1.500(17) . ?
C50 C1AA 1.521(19) . ?
C53 C52 1.412(17) . ?
